data_2022327
loop_
_publ_author_name
'Medviediev, Volodymyr'
'Daszkiewicz, Marek'

_publ_section_title
;
 Structural and theoretical analysis of 2-chloro-4-nitroaniline and
 2-methyl-6-nitroaniline salts
;
_journal_coeditor_code DV3005
_journal_issue 3
_journal_name_full 'Acta Crystallographica Section C'
_journal_page_first 125
_journal_page_last 136
_journal_paper_doi 10.1107/S2053229621001455
_journal_volume 77
_journal_year 2021
_chemical_formula_iupac 'C7 H9 N2 O2 +, Br -'
_chemical_formula_moiety 'C7 H9 N2 O2 +, Br -'
_chemical_formula_sum 'C7 H9 Br N2 O2'
_chemical_formula_weight 233.07
_chemical_name_systematic
;
2-Methyl-6-nitroanilinium bromide
;
_space_group_crystal_system triclinic
_space_group_IT_number 2
_space_group_name_Hall '-P 1'
_space_group_name_H-M_alt 'P -1'
_atom_sites_solution_hydrogens mixed
_atom_sites_solution_primary dual
_audit_creation_method
;
Olex2 1.3
(compiled Nov 21 2019 18:26:39 for OlexSys, GUI svn.r6003)
;
_cell_angle_alpha 76.646(3)
_cell_angle_beta 73.897(2)
_cell_angle_gamma 76.045(2)
_cell_formula_units_Z 2
_cell_length_a 6.8920(2)
_cell_length_b 7.7281(3)
_cell_length_c 8.9210(2)
_cell_measurement_reflns_used 6602
_cell_measurement_temperature 295.0(10)
_cell_measurement_theta_max 29.1490
_cell_measurement_theta_min 2.8080
_cell_volume 436.12(2)
_computing_cell_refinement
;
CrysAlis PRO (Rigaku OD, 2015)
;
_computing_data_collection
;
CrysAlis PRO (Rigaku OD, 2015)
;
_computing_data_reduction
;
CrysAlis PRO (Rigaku OD, 2015)
;
_computing_molecular_graphics
;
DIAMOND (Brandenburg & Putz, 2008) and OLEX2 (Dolomanov <i>et al.</i>,
2009)
;
_computing_publication_material
;
OLEX2 (Dolomanov <i>et al.</i>,  2009)
;
_computing_structure_refinement
;
SHELXL2018 (Sheldrick, 2015b)
;
_computing_structure_solution
;
SHELXT (Sheldrick, 2015a)
;
_diffrn_ambient_temperature 295.0(10)
_diffrn_detector 'CCD plate'
_diffrn_detector_area_resol_mean 10.6249
_diffrn_measured_fraction_theta_full 0.999
_diffrn_measured_fraction_theta_max 0.993
_diffrn_measurement_device 'four-circle diffractometer'
_diffrn_measurement_device_type 'Rigaku Xcalibur Atlas'
_diffrn_measurement_method '\w scans'
_diffrn_radiation_monochromator graphite
_diffrn_radiation_probe x-ray
_diffrn_radiation_type 'Mo K\a'
_diffrn_radiation_wavelength 0.71073
_diffrn_reflns_av_R_equivalents 0.0273
_diffrn_reflns_av_unetI/netI 0.0187
_diffrn_reflns_limit_h_max 9
_diffrn_reflns_limit_h_min -9
_diffrn_reflns_limit_k_max 10
_diffrn_reflns_limit_k_min -10
_diffrn_reflns_limit_l_max 12
_diffrn_reflns_limit_l_min -12
_diffrn_reflns_number 15285
_diffrn_reflns_theta_full 25.242
_diffrn_reflns_theta_max 28.980
_diffrn_reflns_theta_min 3.133
_diffrn_source 'fine-focus sealed X-ray tube'
_exptl_absorpt_coefficient_mu 4.673
_exptl_absorpt_correction_T_max 0.973
_exptl_absorpt_correction_T_min 0.947
_exptl_absorpt_correction_type gaussian
_exptl_absorpt_process_details
;
{CrysAlis PRO (Rigaku OD, 2015), based on expressions derived by
Clark & Reid (1995)]
;
_exptl_crystal_colour 'clear yellowish colourless'
_exptl_crystal_density_diffrn 1.775
_exptl_crystal_description block
_exptl_crystal_F_000 232
_exptl_crystal_size_max 0.461
_exptl_crystal_size_mid 0.334
_exptl_crystal_size_min 0.184
_refine_diff_density_max 0.331
_refine_diff_density_min -0.387
_refine_ls_extinction_method none
_refine_ls_goodness_of_fit_ref 1.109
_refine_ls_hydrogen_treatment mixed
_refine_ls_matrix_type full
_refine_ls_number_parameters 122
_refine_ls_number_reflns 2299
_refine_ls_number_restraints 0
_refine_ls_restrained_S_all 1.109
_refine_ls_R_factor_all 0.0342
_refine_ls_R_factor_gt 0.0262
_refine_ls_shift/su_max 0.001
_refine_ls_shift/su_mean 0.000
_refine_ls_structure_factor_coef Fsqd
_refine_ls_weighting_details 'w=1/[\s^2^(Fo^2^)+(0.0284P)^2^+0.0941P] where P=(Fo^2^+2Fc^2^)/3'
_refine_ls_weighting_scheme calc
_refine_ls_wR_factor_gt 0.0585
_refine_ls_wR_factor_ref 0.0608
_reflns_number_gt 1986
_reflns_number_total 2299
_reflns_threshold_expression 'I > 2\s(I)'
_cod_data_source_file dv3005sup1.cif
_cod_data_source_block 3
_cod_depositor_comments 'Adding full bibliography for 2022325--2022329.cif.'
_cod_database_code 2022327
_cod_database_fobs_code 2022327
_shelx_space_group_comment
;
The symmetry employed for this shelxl refinement is uniquely defined
by the following loop, which should always be used as a source of
symmetry information in preference to the above space-group names.
They are only intended as comments.
;

loop_
_space_group_symop_operation_xyz
'x, y, z'
'-x, -y, -z'

loop_
_atom_site_type_symbol
_atom_site_label
_atom_site_fract_x
_atom_site_fract_y
_atom_site_fract_z
_atom_site_U_iso_or_equiv
_atom_site_adp_type
_atom_site_calc_flag
_atom_site_occupancy
_atom_site_disorder_assembly
_atom_site_disorder_group
Br Br1 0.81600(3) 0.10038(3) 0.85182(2) 0.04788(9) Uani d 1 . .
O O1 0.2903(3) 0.0584(2) 0.53501(18) 0.0519(4) Uani d 1 . .
N N1 0.3605(3) 0.1243(2) 0.7969(2) 0.0356(3) Uani d 1 . .
H H1A 0.359(4) 0.044(4) 0.739(3) 0.062(7) Uiso d 1 . .
H H1B 0.281(4) 0.095(3) 0.889(3) 0.057(7) Uiso d 1 . .
H H1C 0.492(4) 0.108(3) 0.811(3) 0.052(6) Uiso d 1 . .
C C1 0.2937(2) 0.3101(2) 0.7213(2) 0.0294(3) Uani d 1 . .
O O2 0.3704(3) 0.2520(2) 0.32372(17) 0.0638(5) Uani d 1 . .
N N2 0.3158(2) 0.2116(2) 0.46776(19) 0.0397(4) Uani d 1 . .
C C2 0.2568(3) 0.4475(2) 0.8078(2) 0.0354(4) Uani d 1 . .
C C3 0.1993(3) 0.6251(3) 0.7319(3) 0.0457(5) Uani d 1 . .
H H3 0.168936 0.719362 0.788371 0.055 Uiso calc 1 . .
C C4 0.1863(3) 0.6645(3) 0.5753(3) 0.0484(5) Uani d 1 . .
H H4 0.148182 0.784148 0.528182 0.058 Uiso calc 1 . .
C C5 0.2291(3) 0.5293(3) 0.4892(2) 0.0411(4) Uani d 1 . .
H H5 0.224223 0.555655 0.383067 0.049 Uiso calc 1 . .
C C6 0.2799(2) 0.3522(2) 0.5636(2) 0.0316(3) Uani d 1 . .
C C7 0.2796(4) 0.4061(3) 0.9765(2) 0.0500(5) Uani d 1 . .
H H7A 0.195481 0.320174 1.038442 0.075 Uiso calc 1 . .
H H7B 0.237042 0.515587 1.020032 0.075 Uiso calc 1 . .
H H7C 0.420924 0.356305 0.978274 0.075 Uiso calc 1 . .

loop_
_atom_site_aniso_label
_atom_site_aniso_U_11
_atom_site_aniso_U_22
_atom_site_aniso_U_33
_atom_site_aniso_U_12
_atom_site_aniso_U_13
_atom_site_aniso_U_23
Br1 0.04293(13) 0.05194(14) 0.04204(12) -0.01063(9) -0.01413(9) 0.01167(9)
O1 0.0688(10) 0.0404(8) 0.0518(8) -0.0171(7) -0.0158(7) -0.0094(7)
N1 0.0429(9) 0.0296(8) 0.0318(8) -0.0052(7) -0.0110(7) 0.0008(6)
C1 0.0251(7) 0.0285(8) 0.0321(8) -0.0079(6) -0.0049(6) 0.0004(6)
O2 0.0869(12) 0.0773(12) 0.0324(7) -0.0260(10) -0.0152(8) -0.0074(8)
N2 0.0372(8) 0.0496(10) 0.0364(8) -0.0109(7) -0.0127(6) -0.0078(7)
C2 0.0296(8) 0.0352(9) 0.0401(9) -0.0094(7) -0.0023(7) -0.0078(7)
C3 0.0372(10) 0.0312(9) 0.0673(14) -0.0099(8) -0.0045(9) -0.0116(9)
C4 0.0407(10) 0.0310(9) 0.0690(14) -0.0103(8) -0.0186(10) 0.0108(9)
C5 0.0355(9) 0.0397(10) 0.0463(10) -0.0140(8) -0.0167(8) 0.0116(8)
C6 0.0270(8) 0.0327(8) 0.0353(9) -0.0094(7) -0.0099(7) 0.0005(7)
C7 0.0571(13) 0.0552(13) 0.0402(10) -0.0122(10) -0.0065(9) -0.0177(10)

loop_
_atom_type_symbol
_atom_type_description
_atom_type_scat_dispersion_real
_atom_type_scat_dispersion_imag
_atom_type_scat_source
C C 0.0033 0.0016 'International Tables Vol C Tables 4.2.6.8 and 6.1.1.4'
H H 0.0000 0.0000 'International Tables Vol C Tables 4.2.6.8 and 6.1.1.4'
Br Br -0.2901 2.4595 'International Tables Vol C Tables 4.2.6.8 and 6.1.1.4'
N N 0.0061 0.0033 'International Tables Vol C Tables 4.2.6.8 and 6.1.1.4'
O O 0.0106 0.0060 'International Tables Vol C Tables 4.2.6.8 and 6.1.1.4'

loop_
_exptl_crystal_face_index_h
_exptl_crystal_face_index_k
_exptl_crystal_face_index_l
_exptl_crystal_face_perp_dist
-1 -4 5 0.1593
-5 -3 -2 0.1427
5 2 4 0.1656
-3 0 -5 0.1601
3 5 -5 0.1521
-1 5 1 0.0920
1 -5 -1 0.0920

loop_
_geom_angle_atom_site_label_1
_geom_angle_atom_site_label_2
_geom_angle_atom_site_label_3
_geom_angle_site_symmetry_1
_geom_angle_site_symmetry_3
_geom_angle
_geom_angle_publ_flag
H1A N1 H1B . . 105(2) ?
H1A N1 H1C . . 108(2) ?
H1B N1 H1C . . 108(2) ?
C1 N1 H1A . . 111.5(17) ?
C1 N1 H1B . . 112.9(17) ?
C1 N1 H1C . . 110.7(15) ?
C2 C1 N1 . . 118.04(15) ?
C2 C1 C6 . . 120.05(16) ?
C6 C1 N1 . . 121.77(16) ?
O1 N2 C6 . . 118.93(15) ?
O2 N2 O1 . . 122.57(17) ?
O2 N2 C6 . . 118.50(17) ?
C1 C2 C3 . . 117.32(17) ?
C1 C2 C7 . . 121.11(17) ?
C3 C2 C7 . . 121.57(18) ?
C2 C3 H3 . . 119.1 ?
C4 C3 C2 . . 121.83(19) ?
C4 C3 H3 . . 119.1 ?
C3 C4 H4 . . 119.7 ?
C5 C4 C3 . . 120.57(18) ?
C5 C4 H4 . . 119.7 ?
C4 C5 H5 . . 120.8 ?
C4 C5 C6 . . 118.49(18) ?
C6 C5 H5 . . 120.8 ?
C1 C6 N2 . . 122.02(15) ?
C5 C6 C1 . . 121.68(17) ?
C5 C6 N2 . . 116.30(16) ?
C2 C7 H7A . . 109.5 ?
C2 C7 H7B . . 109.5 ?
C2 C7 H7C . . 109.5 ?
H7A C7 H7B . . 109.5 ?
H7A C7 H7C . . 109.5 ?
H7B C7 H7C . . 109.5 ?

loop_
_geom_bond_atom_site_label_1
_geom_bond_atom_site_label_2
_geom_bond_site_symmetry_2
_geom_bond_distance
_geom_bond_publ_flag
O1 N2 . 1.228(2) ?
N1 H1A . 0.90(3) ?
N1 H1B . 0.86(3) ?
N1 H1C . 0.92(3) ?
N1 C1 . 1.461(2) ?
C1 C2 . 1.389(3) ?
C1 C6 . 1.394(2) ?
O2 N2 . 1.222(2) ?
N2 C6 . 1.467(2) ?
C2 C3 . 1.399(3) ?
C2 C7 . 1.508(3) ?
C3 H3 . 0.9300 ?
C3 C4 . 1.383(3) ?
C4 H4 . 0.9300 ?
C4 C5 . 1.366(3) ?
C5 H5 . 0.9300 ?
C5 C6 . 1.383(2) ?
C7 H7A . 0.9600 ?
C7 H7B . 0.9600 ?
C7 H7C . 0.9600 ?

loop_
_geom_hbond_atom_site_label_D
_geom_hbond_atom_site_label_H
_geom_hbond_atom_site_label_A
_geom_hbond_site_symmetry_A
_geom_hbond_distance_DH
_geom_hbond_distance_HA
_geom_hbond_distance_DA
_geom_hbond_angle_DHA
_geom_hbond_publ_flag
N1 H1A O1 . 0.90(3) 1.98(3) 2.693(2) 135(2) yes
N1 H1B Br1 2_657 0.86(3) 2.47(3) 3.2717(17) 155(2) yes
N1 H1C Br1 . 0.92(3) 2.34(3) 3.2650(18) 174(2) yes

loop_
_geom_torsion_atom_site_label_1
_geom_torsion_atom_site_label_2
_geom_torsion_atom_site_label_3
_geom_torsion_atom_site_label_4
_geom_torsion_site_symmetry_1
_geom_torsion_site_symmetry_2
_geom_torsion_site_symmetry_3
_geom_torsion_site_symmetry_4
_geom_torsion
_geom_torsion_publ_flag
O1 N2 C6 C1 . . . . 24.5(2) ?
O1 N2 C6 C5 . . . . -154.82(17) ?
N1 C1 C2 C3 . . . . 178.02(16) ?
N1 C1 C2 C7 . . . . -1.5(3) ?
N1 C1 C6 N2 . . . . 4.9(2) ?
N1 C1 C6 C5 . . . . -175.88(16) ?
C1 C2 C3 C4 . . . . -2.3(3) ?
O2 N2 C6 C1 . . . . -155.44(18) ?
O2 N2 C6 C5 . . . . 25.3(2) ?
C2 C1 C6 N2 . . . . -179.47(15) ?
C2 C1 C6 C5 . . . . -0.2(3) ?
C2 C3 C4 C5 . . . . 0.3(3) ?
C3 C4 C5 C6 . . . . 1.8(3) ?
C4 C5 C6 C1 . . . . -1.8(3) ?
C4 C5 C6 N2 . . . . 177.48(16) ?
C6 C1 C2 C3 . . . . 2.2(2) ?
C6 C1 C2 C7 . . . . -177.35(17) ?
C7 C2 C3 C4 . . . . 177.29(19) ?
